data_4038472
loop_
_publ_author_name
'Zhao, Runmin'
'Huang, Xianhua'
'Wang, Minning'
'Hu, Shanshan'
'Gao, Yuxing'
'Xu, Pengxiang'
'Zhao, Yufen'

_publ_section_title
;
 TfOH-Catalyzed Phosphinylation of 2,3-Allenols into \g-Ketophosphine
 Oxides.
;
_journal_name_full 'The Journal of organic chemistry'
_journal_paper_doi 10.1021/acs.joc.0c00328
_journal_year 2020
_chemical_formula_moiety 'C22 H20 Br O2 P'
_chemical_formula_sum 'C22 H20 Br O2 P'
_chemical_formula_weight 427.28
_space_group_crystal_system triclinic
_space_group_IT_number 2
_space_group_name_Hall '-P 1'
_space_group_name_H-M_alt 'P -1'
_symmetry_Int_Tables_number 2
_atom_sites_solution_primary dual
_audit_creation_date 2020-02-08
_audit_creation_method
;
Olex2 1.2
(compiled 2018.05.29 svn.r3508 for OlexSys, GUI svn.r5506)
;
_cell_angle_alpha 86.194(3)
_cell_angle_beta 88.953(4)
_cell_angle_gamma 75.743(3)
_cell_formula_units_Z 2
_cell_length_a 5.6728(12)
_cell_length_b 9.823(2)
_cell_length_c 17.884(4)
_cell_measurement_reflns_used 4789
_cell_measurement_temperature 100.00(10)
_cell_measurement_theta_max 28.60
_cell_measurement_theta_min 2.28
_cell_volume 963.7(4)
_computing_cell_refinement 'CrysAlisPro 1.171.40.21a (Rigaku OD, 2018)'
_computing_data_collection 'CrysAlisPro 1.171.40.21a (Rigaku OD, 2018)'
_computing_data_reduction 'CrysAlisPro 1.171.40.21a (Rigaku OD, 2018)'
_computing_molecular_graphics 'Olex2 (Dolomanov et al., 2009)'
_computing_publication_material 'Olex2 (Dolomanov et al., 2009)'
_computing_structure_refinement 'ShelXL (Sheldrick, 2015)'
_computing_structure_solution 'ShelXT (Sheldrick, 2015)'
_diffrn_ambient_temperature 100.00(10)
_diffrn_measured_fraction_theta_full 0.981
_diffrn_measured_fraction_theta_max 0.8814
_diffrn_measurement_device_type 'XtaLAB Synergy, Dualflex, HyPix'
_diffrn_measurement_method "'\w scans"
_diffrn_radiation_monochromator graphite
_diffrn_radiation_type 'Mo K\a'
_diffrn_radiation_wavelength 0.71073
_diffrn_reflns_av_R_equivalents 0.0348
_diffrn_reflns_av_unetI/netI 0.0569
_diffrn_reflns_limit_h_max 7
_diffrn_reflns_limit_h_min -7
_diffrn_reflns_limit_k_max 13
_diffrn_reflns_limit_k_min -12
_diffrn_reflns_limit_l_max 22
_diffrn_reflns_limit_l_min -23
_diffrn_reflns_number 8185
_diffrn_reflns_theta_full 28.6202
_diffrn_reflns_theta_max 28.62
_diffrn_reflns_theta_min 1.14
_exptl_absorpt_coefficient_mu 2.229
_exptl_absorpt_correction_T_max 1.00000
_exptl_absorpt_correction_T_min 0.452606
_exptl_absorpt_correction_type multi-scan
_exptl_absorpt_process_details
;
SADABS v.2.03 (Bruker,200?) was used for absorption correction.
R(int) was 0.1511 before and 0.0535 after correction.
The Ratio of minimum to maximum transmission is 0.4526.
The \l/2 correction factor is 0.0015.
;
_exptl_crystal_colour colourless
_exptl_crystal_colour_primary colourless
_exptl_crystal_density_diffrn 1.4724
_exptl_crystal_description block
_exptl_crystal_F_000 435.8197
_exptl_crystal_size_max 0.3
_exptl_crystal_size_mid 0.25
_exptl_crystal_size_min 0.2
_refine_diff_density_max 1.0554
_refine_diff_density_min -0.8413
_refine_diff_density_rms 0.1165
_refine_ls_d_res_high 0.7419
_refine_ls_d_res_low 17.8440
_refine_ls_goodness_of_fit_ref 1.0454
_refine_ls_hydrogen_treatment constr
_refine_ls_matrix_type full
_refine_ls_number_constraints 37
_refine_ls_number_parameters 236
_refine_ls_number_reflns 4370
_refine_ls_number_restraints 0
_refine_ls_restrained_S_all 1.0454
_refine_ls_R_factor_all 0.0638
_refine_ls_R_factor_gt 0.0576
_refine_ls_shift/su_max 0.0003
_refine_ls_shift/su_mean 0.0000
_refine_ls_structure_factor_coef Fsqd
_refine_ls_weighting_details 'w=1/[\s^2^(Fo^2^)+(0.0811P)^2^+0.7775P] where P=(Fo^2^+2Fc^2^)/3'
_refine_ls_weighting_scheme calc
_refine_ls_wR_factor_gt 0.1490
_refine_ls_wR_factor_ref 0.1540
_reflns_Friedel_coverage 0.0
_reflns_limit_h_max 7
_reflns_limit_h_min -7
_reflns_limit_k_max 13
_reflns_limit_k_min -12
_reflns_limit_l_max 23
_reflns_limit_l_min 0
_reflns_number_gt 3849
_reflns_number_total 4370
_reflns_threshold_expression 'I > 2\s(I)'
_cod_data_source_file jo0c00328_si_001.cif
_cod_data_source_block P
_cod_database_code 4038472
_olex2_refinement_description
;
1. Fixed Uiso
 At 1.2 times of:
  All C(H) groups, All C(H,H) groups
 At 1.5 times of:
  All C(H,H,H) groups
2.a Riding coordinates:
 C1(H1), C22(H22)
2.b Secondary CH2 refined with riding coordinates:
 C2(H2a,H2b)
2.c Aromatic/amide H refined with riding coordinates:
 C9(H9), C5(H5), C12(H12), C16(H16), C13(H13), C15(H15), C18(H18), C7(H7),
 C8(H8), C6(H6), C20(H20), C21(H21), C19(H19)
2.d Idealised Me refined as rotating group:
 C4(H4a,H4b,H4c)
;
_olex2_submission_special_instructions 'No special instructions were received'

loop_
_space_group_symop_id
_space_group_symop_operation_xyz
1 x,y,z
2 -x,-y,-z

loop_
_atom_site_label
_atom_site_type_symbol
_atom_site_fract_x
_atom_site_fract_y
_atom_site_fract_z
_atom_site_U_iso_or_equiv
_atom_site_adp_type
_atom_site_occupancy
_atom_site_refinement_flags_posn
Br1 Br 0.01188(7) 1.09041(4) 0.37554(2) 0.05005(17) Uani 1.000000 .
P1 P 0.22136(13) 0.44367(8) 0.21243(4) 0.02311(18) Uani 1.000000 .
O1 O -0.0437(4) 0.4586(2) 0.22515(12) 0.0308(5) Uani 1.000000 .
O2 O 0.6994(5) 0.4184(3) 0.41718(15) 0.0457(6) Uani 1.000000 .
C1 C 0.3848(5) 0.4738(3) 0.29376(15) 0.0244(6) Uani 1.000000 .
H1 H 0.5442(5) 0.4591(3) 0.27931(15) 0.0292(7) Uiso 1.000000 R
C17 C 0.2749(6) 0.5648(3) 0.13765(15) 0.0261(6) Uani 1.000000 .
C2 C 0.3599(6) 0.3676(3) 0.35810(16) 0.0285(6) Uani 1.000000 .
H2a H 0.1938(6) 0.3909(3) 0.37649(16) 0.0342(7) Uiso 1.000000 R
H2b H 0.3918(6) 0.2745(3) 0.33912(16) 0.0342(7) Uiso 1.000000 R
C11 C 0.2890(5) 0.6246(3) 0.31307(15) 0.0245(6) Uani 1.000000 .
C10 C 0.3682(5) 0.2702(3) 0.18432(16) 0.0255(6) Uani 1.000000 .
C14 C 0.1224(6) 0.9025(3) 0.34883(18) 0.0311(6) Uani 1.000000 .
C9 C 0.6079(6) 0.1997(4) 0.20162(18) 0.0316(7) Uani 1.000000 .
H9 H 0.7062(6) 0.2446(4) 0.22676(18) 0.0379(8) Uiso 1.000000 R
C5 C 0.2275(6) 0.2023(4) 0.14418(18) 0.0339(7) Uani 1.000000 .
H5 H 0.0684(6) 0.2488(4) 0.13152(18) 0.0406(8) Uiso 1.000000 R
C12 C 0.0670(6) 0.6701(4) 0.34847(18) 0.0316(7) Uani 1.000000 .
H12 H -0.0273(6) 0.6064(4) 0.36029(18) 0.0379(8) Uiso 1.000000 R
C16 C 0.4247(6) 0.7230(3) 0.29443(17) 0.0300(6) Uani 1.000000 .
H16 H 0.5730(6) 0.6948(3) 0.26992(17) 0.0360(8) Uiso 1.000000 R
C3 C 0.5305(6) 0.3641(4) 0.42252(17) 0.0334(7) Uani 1.000000 .
C13 C -0.0170(6) 0.8084(4) 0.36655(19) 0.0351(7) Uani 1.000000 .
H13 H -0.1662(6) 0.8375(4) 0.39044(19) 0.0421(8) Uiso 1.000000 R
C15 C 0.3413(6) 0.8615(4) 0.31193(18) 0.0351(7) Uani 1.000000 .
H15 H 0.4321(6) 0.9266(4) 0.29892(18) 0.0421(9) Uiso 1.000000 R
C18 C 0.0778(6) 0.6695(4) 0.1118(2) 0.0388(8) Uani 1.000000 .
H18 H -0.0731(6) 0.6788(4) 0.1349(2) 0.0465(9) Uiso 1.000000 R
C22 C 0.5000(6) 0.5538(4) 0.10408(19) 0.0378(8) Uani 1.000000 .
H22 H 0.6345(6) 0.4852(4) 0.12187(19) 0.0454(9) Uiso 1.000000 R
C7 C 0.5559(7) -0.0028(4) 0.1424(2) 0.0393(8) Uani 1.000000 .
H7 H 0.6176(7) -0.0948(4) 0.1291(2) 0.0471(9) Uiso 1.000000 R
C8 C 0.6997(6) 0.0630(4) 0.18145(19) 0.0376(7) Uani 1.000000 .
H8 H 0.8581(6) 0.0155(4) 0.19419(19) 0.0451(9) Uiso 1.000000 R
C6 C 0.3210(7) 0.0677(4) 0.1231(2) 0.0399(8) Uani 1.000000 .
H6 H 0.2259(7) 0.0240(4) 0.0958(2) 0.0479(9) Uiso 1.000000 R
C20 C 0.3265(8) 0.7477(4) 0.01763(19) 0.0423(8) Uani 1.000000 .
H20 H 0.3433(8) 0.8081(4) -0.02332(19) 0.0507(10) Uiso 1.000000 R
C21 C 0.5240(7) 0.6459(5) 0.04374(19) 0.0432(9) Uani 1.000000 .
H21 H 0.6749(7) 0.6384(5) 0.02090(19) 0.0518(10) Uiso 1.000000 R
C19 C 0.1048(8) 0.7607(4) 0.0517(2) 0.0465(9) Uani 1.000000 .
H19 H -0.0281(8) 0.8310(4) 0.0344(2) 0.0558(11) Uiso 1.000000 R
C4 C 0.4790(9) 0.2850(5) 0.4925(2) 0.0533(11) Uani 1.000000 .
H4a H 0.615(3) 0.270(3) 0.5260(8) 0.0800(16) Uiso 1.000000 GR
H4b H 0.336(4) 0.3386(17) 0.5162(10) 0.0800(16) Uiso 1.000000 GR
H4c H 0.453(6) 0.1961(16) 0.4804(3) 0.0800(16) Uiso 1.000000 GR

loop_
_atom_site_aniso_label
_atom_site_aniso_U_11
_atom_site_aniso_U_22
_atom_site_aniso_U_33
_atom_site_aniso_U_12
_atom_site_aniso_U_13
_atom_site_aniso_U_23
Br1 0.0543(3) 0.0279(2) 0.0679(3) -0.00780(16) -0.0064(2) -0.01007(17)
P1 0.0209(3) 0.0268(4) 0.0229(3) -0.0080(3) -0.0018(3) -0.0018(3)
O1 0.0226(10) 0.0377(13) 0.0331(11) -0.0087(9) -0.0015(8) -0.0039(9)
O2 0.0455(15) 0.0502(17) 0.0443(14) -0.0169(12) -0.0136(11) 0.0000(12)
C1 0.0221(13) 0.0299(15) 0.0233(12) -0.0102(11) -0.0032(10) -0.0019(11)
C17 0.0308(15) 0.0278(15) 0.0218(12) -0.0113(12) -0.0037(11) -0.0010(11)
C2 0.0328(15) 0.0295(16) 0.0253(13) -0.0120(12) -0.0012(12) -0.0003(11)
C11 0.0276(14) 0.0267(15) 0.0211(12) -0.0106(11) -0.0037(10) -0.0003(10)
C10 0.0268(14) 0.0267(15) 0.0252(12) -0.0105(11) 0.0019(11) -0.0026(11)
C14 0.0379(17) 0.0207(15) 0.0350(15) -0.0070(12) -0.0069(13) -0.0030(12)
C9 0.0284(15) 0.0347(17) 0.0322(15) -0.0081(12) -0.0021(12) -0.0036(13)
C5 0.0285(15) 0.0377(18) 0.0374(16) -0.0111(13) -0.0021(13) -0.0056(14)
C12 0.0279(15) 0.0327(17) 0.0375(16) -0.0135(12) 0.0036(12) -0.0036(13)
C16 0.0315(15) 0.0335(17) 0.0282(14) -0.0147(13) 0.0017(12) -0.0006(12)
C3 0.0390(18) 0.0321(17) 0.0271(14) -0.0045(13) -0.0049(13) -0.0012(12)
C13 0.0284(15) 0.0344(18) 0.0431(17) -0.0079(13) 0.0013(13) -0.0069(14)
C15 0.0384(17) 0.0363(18) 0.0357(16) -0.0204(14) -0.0010(13) 0.0027(13)
C18 0.0323(17) 0.0393(19) 0.0403(17) -0.0027(14) 0.0008(13) 0.0060(14)
C22 0.0301(16) 0.049(2) 0.0343(16) -0.0109(15) -0.0010(13) 0.0044(14)
C7 0.048(2) 0.0272(17) 0.0426(18) -0.0089(14) 0.0128(15) -0.0054(14)
C8 0.0338(17) 0.0363(19) 0.0388(17) -0.0023(14) 0.0016(13) 0.0020(14)
C6 0.0443(19) 0.0380(19) 0.0435(18) -0.0194(15) 0.0037(15) -0.0128(15)
C20 0.061(2) 0.040(2) 0.0306(15) -0.0232(17) -0.0030(15) 0.0055(14)
C21 0.044(2) 0.057(2) 0.0331(17) -0.0225(18) 0.0042(14) 0.0034(16)
C19 0.050(2) 0.039(2) 0.046(2) -0.0062(17) -0.0044(17) 0.0122(16)
C4 0.078(3) 0.056(3) 0.0291(16) -0.023(2) -0.0094(17) 0.0051(16)

loop_
_atom_type_symbol
_atom_type_scat_dispersion_real
_atom_type_scat_dispersion_imag
_atom_type_scat_Cromer_Mann_a1
_atom_type_scat_Cromer_Mann_a2
_atom_type_scat_Cromer_Mann_a3
_atom_type_scat_Cromer_Mann_a4
_atom_type_scat_Cromer_Mann_b1
_atom_type_scat_Cromer_Mann_b2
_atom_type_scat_Cromer_Mann_b3
_atom_type_scat_Cromer_Mann_b4
_atom_type_scat_Cromer_Mann_c
_atom_type_scat_source
_atom_type_scat_dispersion_source
H 0.00000 0.00000 0.49300 0.32291 0.14019 0.04081 10.51090 26.12570 3.14236 57.79970 0.0030380000826 'International Tables Volume C Table 6.1.1.4 (pp. 500-502)' 'Henke, Gullikson and Davis, At. Data and Nucl. Data Tables, 1993, 54, 2'
C 0.00347 0.00161 2.31000 1.02000 1.58860 0.86500 20.84390 10.20750 0.56870 51.65120 0.215599998832 'International Tables Volume C Table 6.1.1.4 (pp. 500-502)' 'Henke, Gullikson and Davis, At. Data and Nucl. Data Tables, 1993, 54, 2'
Br -0.28346 2.55990 17.17890 5.23580 5.63770 3.98510 2.17230 16.57960 0.26090 41.43280 2.95569992065 'International Tables Volume C Table 6.1.1.4 (pp. 500-502)' 'Henke, Gullikson and Davis, At. Data and Nucl. Data Tables, 1993, 54, 2'
O 0.01158 0.00611 3.04850 2.28680 1.54630 0.86700 13.27710 5.70110 0.32390 32.90890 0.250800013542 'International Tables Volume C Table 6.1.1.4 (pp. 500-502)' 'Henke, Gullikson and Davis, At. Data and Nucl. Data Tables, 1993, 54, 2'
P 0.10434 0.09671 6.43450 4.17910 1.78000 1.49080 1.90670 27.15700 0.52600 68.16450 1.11489999294 'International Tables Volume C Table 6.1.1.4 (pp. 500-502)' 'Henke, Gullikson and Davis, At. Data and Nucl. Data Tables, 1993, 54, 2'

loop_
_geom_angle_atom_site_label_1
_geom_angle_atom_site_label_2
_geom_angle_atom_site_label_3
_geom_angle
_geom_angle_site_symmetry_1
_geom_angle_site_symmetry_3
_geom_angle_publ_flag
C1 P1 O1 114.29(13) . . ?
C17 P1 O1 111.26(14) . . ?
C17 P1 C1 106.74(13) . . ?
C10 P1 O1 111.17(14) . . ?
C10 P1 C1 106.90(14) . . ?
C10 P1 C17 106.02(14) . . ?
H1 C1 P1 105.8 . . ?
C2 C1 P1 109.4(2) . . ?
C2 C1 H1 109.82(16) . . ?
C11 C1 P1 108.66(19) . . ?
C11 C1 H1 109.75(15) . . ?
C11 C1 C2 113.1(2) . . ?
C18 C17 P1 117.5(2) . . ?
C22 C17 P1 122.9(2) . . ?
C22 C17 C18 119.6(3) . . ?
H2a C2 C1 108.93(16) . . ?
H2b C2 C1 108.93(16) . . ?
H2b C2 H2a 107.7 . . ?
C3 C2 C1 113.2(3) . . ?
C3 C2 H2a 108.93(17) . . ?
C3 C2 H2b 108.93(18) . . ?
C12 C11 C1 121.9(3) . . ?
C16 C11 C1 119.8(3) . . ?
C16 C11 C12 118.3(3) . . ?
C9 C10 P1 124.5(2) . . ?
C5 C10 P1 116.7(2) . . ?
C5 C10 C9 118.7(3) . . ?
C13 C14 Br1 119.4(3) . . ?
C15 C14 Br1 119.6(3) . . ?
C15 C14 C13 120.9(3) . . ?
H9 C9 C10 119.92(19) . . ?
C8 C9 C10 120.2(3) . . ?
C8 C9 H9 119.9(2) . . ?
H5 C5 C10 119.60(19) . . ?
C6 C5 C10 120.8(3) . . ?
C6 C5 H5 119.6(2) . . ?
H12 C12 C11 119.41(19) . . ?
C13 C12 C11 121.2(3) . . ?
C13 C12 H12 119.41(19) . . ?
H16 C16 C11 119.57(19) . . ?
C15 C16 C11 120.9(3) . . ?
C15 C16 H16 119.57(18) . . ?
C2 C3 O2 122.4(3) . . ?
C4 C3 O2 122.4(3) . . ?
C4 C3 C2 115.1(3) . . ?
C12 C13 C14 119.3(3) . . ?
H13 C13 C14 120.34(19) . . ?
H13 C13 C12 120.34(19) . . ?
C16 C15 C14 119.4(3) . . ?
H15 C15 C14 120.3(2) . . ?
H15 C15 C16 120.32(18) . . ?
H18 C18 C17 119.96(19) . . ?
C19 C18 C17 120.1(3) . . ?
C19 C18 H18 120.0(2) . . ?
H22 C22 C17 120.2 . . ?
C21 C22 C17 119.7(3) . . ?
C21 C22 H22 120.2(2) . . ?
C8 C7 H7 120.0(2) . . ?
C6 C7 H7 120.0(2) . . ?
C6 C7 C8 120.1(3) . . ?
C7 C8 C9 120.1(3) . . ?
H8 C8 C9 120.0(2) . . ?
H8 C8 C7 120.0(2) . . ?
C7 C6 C5 120.1(3) . . ?
H6 C6 C5 119.9(2) . . ?
H6 C6 C7 119.9(2) . . ?
C21 C20 H20 119.9(2) . . ?
C19 C20 H20 119.9(2) . . ?
C19 C20 C21 120.1(3) . . ?
C20 C21 C22 120.3(3) . . ?
H21 C21 C22 119.8(2) . . ?
H21 C21 C20 119.8(2) . . ?
C20 C19 C18 120.2(4) . . ?
H19 C19 C18 119.9(2) . . ?
H19 C19 C20 119.9(2) . . ?
H4a C4 C3 109.5 . . ?
H4b C4 C3 109.5 . . ?
H4b C4 H4a 109.5 . . ?
H4c C4 C3 109.5 . . ?
H4c C4 H4a 109.5 . . ?
H4c C4 H4b 109.5 . . ?

loop_
_geom_bond_atom_site_label_1
_geom_bond_atom_site_label_2
_geom_bond_distance
_geom_bond_site_symmetry_2
_geom_bond_publ_flag
Br1 C14 1.888(3) . ?
P1 O1 1.489(2) . ?
P1 C1 1.818(3) . ?
P1 C17 1.802(3) . ?
P1 C10 1.802(3) . ?
O2 C3 1.206(4) . ?
C1 H1 0.9151 . ?
C1 C2 1.530(4) . ?
C1 C11 1.508(4) . ?
C17 C18 1.382(4) . ?
C17 C22 1.384(5) . ?
C2 H2a 0.9700 . ?
C2 H2b 0.9700 . ?
C2 C3 1.511(4) . ?
C11 C12 1.385(4) . ?
C11 C16 1.396(4) . ?
C10 C9 1.396(4) . ?
C10 C5 1.394(4) . ?
C14 C13 1.376(5) . ?
C14 C15 1.378(5) . ?
C9 H9 0.9300 . ?
C9 C8 1.384(5) . ?
C5 H5 0.9300 . ?
C5 C6 1.373(5) . ?
C12 H12 0.9300 . ?
C12 C13 1.382(5) . ?
C16 H16 0.9300 . ?
C16 C15 1.381(5) . ?
C3 C4 1.492(5) . ?
C13 H13 0.9300 . ?
C15 H15 0.9300 . ?
C18 H18 0.9300 . ?
C18 C19 1.384(5) . ?
C22 H22 0.9300 . ?
C22 C21 1.388(5) . ?
C7 H7 0.9300 . ?
C7 C8 1.383(5) . ?
C7 C6 1.380(5) . ?
C8 H8 0.9300 . ?
C6 H6 0.9300 . ?
C20 H20 0.9300 . ?
C20 C21 1.371(6) . ?
C20 C19 1.368(6) . ?
C21 H21 0.9300 . ?
C19 H19 0.9300 . ?
C4 H4a 0.9600 . ?
C4 H4b 0.9600 . ?
C4 H4c 0.9600 . ?
